data_2220006
loop_
_publ_author_name
'Bats, Jan W.'
'Urschel, Birgit'
'M\"uller, Thomas'

_publ_section_title
;
 (<i>Z</i>,<i>Z</i>)-1,4-Diiodo-1,4-bis(trimethylsilyl)buta-1,3-diene
;
_journal_coeditor_code SU2074
_journal_issue 11
_journal_name_full 'Acta Crystallographica Section E'
_journal_page_first o2235
_journal_paper_doi 10.1107/S160053680803482X
_journal_volume 64
_journal_year 2008
_chemical_formula_iupac 'C10 H20 I2 Si2'
_chemical_formula_moiety 'C10 H20 I2 Si2'
_chemical_formula_sum 'C10 H20 I2 Si2'
_chemical_formula_weight 450.24
_chemical_name_systematic
;
(<i>Z</i>,<i>Z</i>)-1,4-Diiodo-1,4-bis(trimethylsilyl)buta-1,3-diene
;
_space_group_IT_number 2
_symmetry_cell_setting triclinic
_symmetry_space_group_name_Hall '-P 1'
_symmetry_space_group_name_H-M 'P -1'
_atom_sites_solution_hydrogens geom
_atom_sites_solution_primary direct
_atom_sites_solution_secondary difmap
_audit_creation_method SHELXL-97
_cell_angle_alpha 103.027(13)
_cell_angle_beta 90.555(17)
_cell_angle_gamma 90.99(2)
_cell_formula_units_Z 2
_cell_length_a 6.3553(17)
_cell_length_b 11.502(2)
_cell_length_c 11.698(2)
_cell_measurement_reflns_used 124
_cell_measurement_temperature 155(2)
_cell_measurement_theta_max 23
_cell_measurement_theta_min 3
_cell_volume 832.9(3)
_computing_cell_refinement 'SAINT (Siemens, 1995)'
_computing_data_collection 'SMART (Siemens, 1995)'
_computing_data_reduction 'SAINT (Siemens, 1995)'
_computing_molecular_graphics 'SHELXTL (Sheldrick, 2008)'
_computing_publication_material 'SHELXL97 (Sheldrick, 2008)'
_computing_structure_refinement 'SHELXL97 (Sheldrick, 2008)'
_computing_structure_solution 'SHELXS97 (Sheldrick, 2008)'
_diffrn_ambient_temperature 155(2)
_diffrn_measured_fraction_theta_full 0.980
_diffrn_measured_fraction_theta_max 0.950
_diffrn_measurement_device_type 'Siemens SMART 1K CCD'
_diffrn_measurement_method \w
_diffrn_radiation_monochromator graphite
_diffrn_radiation_source 'normal-focus sealed tube'
_diffrn_radiation_type MoK\a
_diffrn_radiation_wavelength 0.71073
_diffrn_reflns_av_R_equivalents 0.0209
_diffrn_reflns_av_sigmaI/netI 0.0393
_diffrn_reflns_limit_h_max 9
_diffrn_reflns_limit_h_min -9
_diffrn_reflns_limit_k_max 17
_diffrn_reflns_limit_k_min -17
_diffrn_reflns_limit_l_max 17
_diffrn_reflns_limit_l_min -17
_diffrn_reflns_number 15331
_diffrn_reflns_theta_full 30.0
_diffrn_reflns_theta_max 32.5
_diffrn_reflns_theta_min 1.8
_diffrn_standards_decay_% 0.0
_diffrn_standards_interval_time 1200
_diffrn_standards_number 325
_exptl_absorpt_coefficient_mu 3.892
_exptl_absorpt_correction_T_max 0.336
_exptl_absorpt_correction_T_min 0.275
_exptl_absorpt_correction_type multi-scan
_exptl_absorpt_process_details '(SADABS; Sheldrick, 2000)'
_exptl_crystal_colour colorless
_exptl_crystal_density_diffrn 1.795
_exptl_crystal_density_method 'not measured'
_exptl_crystal_description block
_exptl_crystal_F_000 428
_exptl_crystal_size_max 0.46
_exptl_crystal_size_mid 0.36
_exptl_crystal_size_min 0.28
_refine_diff_density_max 1.119
_refine_diff_density_min -0.938
_refine_ls_extinction_coef 0.0130(5)
_refine_ls_extinction_expression Fc^*^=kFc[1+0.001xFc^2^\l^3^/sin(2\q)]^-1/4^
_refine_ls_extinction_method 'SHELXL97 (Sheldrick, 2008)'
_refine_ls_goodness_of_fit_ref 1.034
_refine_ls_hydrogen_treatment constr
_refine_ls_matrix_type full
_refine_ls_number_parameters 134
_refine_ls_number_reflns 5837
_refine_ls_number_restraints 0
_refine_ls_restrained_S_all 1.034
_refine_ls_R_factor_all 0.0250
_refine_ls_R_factor_gt 0.0211
_refine_ls_shift/su_max 0.002
_refine_ls_shift/su_mean 0.000
_refine_ls_structure_factor_coef Fsqd
_refine_ls_weighting_details 'calc w=1/[\s^2^(Fo^2^)+(0.02P)^2^] where P=(Fo^2^+2Fc^2^)/3'
_refine_ls_weighting_scheme calc
_refine_ls_wR_factor_gt 0.0566
_refine_ls_wR_factor_ref 0.0585
_reflns_number_gt 5272
_reflns_number_total 5837
_reflns_threshold_expression I>2\s(I)
_cod_data_source_file su2074.cif
_cod_data_source_block I
_cod_database_code 2220006
_cod_database_fobs_code 2220006

loop_
_symmetry_equiv_pos_as_xyz
'x, y, z'
'-x, -y, -z'

loop_
_atom_site_type_symbol
_atom_site_label
_atom_site_fract_x
_atom_site_fract_y
_atom_site_fract_z
_atom_site_U_iso_or_equiv
_atom_site_adp_type
_atom_site_calc_flag
_atom_site_refinement_flags
_atom_site_occupancy
I I1 0.631493(18) 0.679368(10) 0.508829(10) 0.02900(4) Uani d . 1
I I2 0.124665(17) 0.825214(9) 0.402449(9) 0.02623(4) Uani d . 1
Si Si1 0.76330(7) 0.63323(4) 0.77198(4) 0.02223(9) Uani d . 1
Si Si2 0.47343(7) 0.86551(4) 0.19545(4) 0.02225(9) Uani d . 1
C C1 0.9715(3) 0.51656(14) 0.56130(13) 0.0211(3) Uani d . 1
H H1 1.0502 0.4804 0.6129 0.025 Uiso calc R 1
C C2 0.8224(2) 0.59143(13) 0.61143(13) 0.0198(3) Uani d . 1
C C3 0.9030(3) 0.53065(18) 0.84764(16) 0.0321(4) Uani d . 1
H H3A 0.8575 0.5446 0.9293 0.048 Uiso calc R 1
H H3B 1.0552 0.5455 0.8458 0.048 Uiso calc R 1
H H3C 0.8702 0.4478 0.8077 0.048 Uiso calc R 1
C C4 0.8577(4) 0.79022(18) 0.8278(2) 0.0405(5) Uani d . 1
H H4A 0.8270 0.8157 0.9116 0.061 Uiso calc R 1
H H4B 0.7858 0.8422 0.7848 0.061 Uiso calc R 1
H H4C 1.0098 0.7953 0.8165 0.061 Uiso calc R 1
C C5 0.4740(3) 0.62065(18) 0.79288(17) 0.0322(4) Uani d . 1
H H5A 0.4456 0.6250 0.8759 0.048 Uiso calc R 1
H H5B 0.4206 0.5442 0.7457 0.048 Uiso calc R 1
H H5C 0.4037 0.6862 0.7680 0.048 Uiso calc R 1
C C6 0.5181(3) 0.98312(14) 0.43727(13) 0.0221(3) Uani d . 1
H H6 0.6391 1.0180 0.4103 0.027 Uiso calc R 1
C C7 0.4013(3) 0.90828(14) 0.35421(13) 0.0210(3) Uani d . 1
C C8 0.6036(3) 0.71790(16) 0.16638(17) 0.0332(4) Uani d . 1
H H8A 0.7252 0.7220 0.2194 0.050 Uiso calc R 1
H H8B 0.6506 0.6974 0.0849 0.050 Uiso calc R 1
H H8C 0.5034 0.6567 0.1796 0.050 Uiso calc R 1
C C9 0.6592(3) 0.98330(18) 0.16797(18) 0.0361(4) Uani d . 1
H H9A 0.7846 0.9870 0.2182 0.054 Uiso calc R 1
H H9B 0.5901 1.0607 0.1859 0.054 Uiso calc R 1
H H9C 0.7005 0.9641 0.0854 0.054 Uiso calc R 1
C C10 0.2345(3) 0.85504(18) 0.09994(16) 0.0342(4) Uani d . 1
H H10A 0.2759 0.8370 0.0174 0.051 Uiso calc R 1
H H10B 0.1613 0.9312 0.1182 0.051 Uiso calc R 1
H H10C 0.1404 0.7914 0.1139 0.051 Uiso calc R 1

loop_
_atom_site_aniso_label
_atom_site_aniso_U_11
_atom_site_aniso_U_22
_atom_site_aniso_U_33
_atom_site_aniso_U_12
_atom_site_aniso_U_13
_atom_site_aniso_U_23
I1 0.02999(7) 0.03118(7) 0.02837(7) 0.01194(4) 0.00029(5) 0.01117(5)
I2 0.02378(7) 0.02802(7) 0.02598(6) -0.00570(4) -0.00083(4) 0.00471(4)
Si1 0.0211(2) 0.0241(2) 0.01973(19) 0.00282(16) 0.00184(15) 0.00115(16)
Si2 0.0263(2) 0.0217(2) 0.01793(19) 0.00165(16) 0.00037(16) 0.00277(15)
C1 0.0221(7) 0.0224(7) 0.0191(6) 0.0036(5) 0.0002(5) 0.0049(5)
C2 0.0193(7) 0.0203(7) 0.0200(6) 0.0019(5) -0.0005(5) 0.0046(5)
C3 0.0302(9) 0.0438(10) 0.0248(8) 0.0096(7) 0.0031(7) 0.0123(7)
C4 0.0426(12) 0.0312(9) 0.0408(11) -0.0023(8) -0.0044(9) -0.0063(8)
C5 0.0224(9) 0.0423(10) 0.0307(9) 0.0045(7) 0.0053(7) 0.0050(7)
C6 0.0213(7) 0.0223(7) 0.0217(7) -0.0019(5) 0.0011(5) 0.0030(5)
C7 0.0219(7) 0.0203(7) 0.0207(7) 0.0013(5) 0.0008(5) 0.0045(5)
C8 0.0414(11) 0.0279(9) 0.0284(8) 0.0081(7) -0.0002(7) 0.0021(7)
C9 0.0410(11) 0.0339(9) 0.0349(9) -0.0020(8) 0.0109(8) 0.0108(8)
C10 0.0387(11) 0.0388(10) 0.0245(8) 0.0034(8) -0.0048(7) 0.0060(7)

loop_
_atom_type_symbol
_atom_type_description
_atom_type_scat_dispersion_real
_atom_type_scat_dispersion_imag
_atom_type_scat_source
C C 0.0033 0.0016 'International Tables Vol C Tables 4.2.6.8 and 6.1.1.4'
H H 0.0000 0.0000 'International Tables Vol C Tables 4.2.6.8 and 6.1.1.4'
Si Si 0.0817 0.0704 'International Tables Vol C Tables 4.2.6.8 and 6.1.1.4'
I I -0.4742 1.8119 'International Tables Vol C Tables 4.2.6.8 and 6.1.1.4'

loop_
_geom_angle_atom_site_label_1
_geom_angle_atom_site_label_2
_geom_angle_atom_site_label_3
_geom_angle_site_symmetry_1
_geom_angle_site_symmetry_3
_geom_angle
C3 Si1 C4 . . 110.85(10)
C3 Si1 C5 . . 109.79(9)
C4 Si1 C5 . . 110.45(10)
C3 Si1 C2 . . 109.04(8)
C4 Si1 C2 . . 107.21(9)
C5 Si1 C2 . . 109.45(8)
C10 Si2 C8 . . 109.30(9)
C10 Si2 C9 . . 110.53(10)
C8 Si2 C9 . . 110.39(10)
C10 Si2 C7 . . 110.61(9)
C8 Si2 C7 . . 108.94(8)
C9 Si2 C7 . . 107.04(8)
C2 C1 C1 . 2_766 128.56(19)
C2 C1 H1 . . 115.7
C1 C1 H1 2_766 . 115.7
C1 C2 Si1 . . 126.01(12)
C1 C2 I1 . . 120.61(12)
Si1 C2 I1 . . 113.35(8)
Si1 C3 H3A . . 109.5
Si1 C3 H3B . . 109.5
H3A C3 H3B . . 109.5
Si1 C3 H3C . . 109.5
H3A C3 H3C . . 109.5
H3B C3 H3C . . 109.5
Si1 C4 H4A . . 109.5
Si1 C4 H4B . . 109.5
H4A C4 H4B . . 109.5
Si1 C4 H4C . . 109.5
H4A C4 H4C . . 109.5
H4B C4 H4C . . 109.5
Si1 C5 H5A . . 109.5
Si1 C5 H5B . . 109.5
H5A C5 H5B . . 109.5
Si1 C5 H5C . . 109.5
H5A C5 H5C . . 109.5
H5B C5 H5C . . 109.5
C7 C6 C6 . 2_676 128.06(19)
C7 C6 H6 . . 116.0
C6 C6 H6 2_676 . 116.0
C6 C7 Si2 . . 123.88(12)
C6 C7 I2 . . 119.83(12)
Si2 C7 I2 . . 116.23(8)
Si2 C8 H8A . . 109.5
Si2 C8 H8B . . 109.5
H8A C8 H8B . . 109.5
Si2 C8 H8C . . 109.5
H8A C8 H8C . . 109.5
H8B C8 H8C . . 109.5
Si2 C9 H9A . . 109.5
Si2 C9 H9B . . 109.5
H9A C9 H9B . . 109.5
Si2 C9 H9C . . 109.5
H9A C9 H9C . . 109.5
H9B C9 H9C . . 109.5
Si2 C10 H10A . . 109.5
Si2 C10 H10B . . 109.5
H10A C10 H10B . . 109.5
Si2 C10 H10C . . 109.5
H10A C10 H10C . . 109.5
H10B C10 H10C . . 109.5

loop_
_geom_bond_atom_site_label_1
_geom_bond_atom_site_label_2
_geom_bond_site_symmetry_2
_geom_bond_distance
I1 C2 . 2.1207(16)
I2 C7 . 2.1276(17)
Si1 C3 . 1.8591(19)
Si1 C4 . 1.863(2)
Si1 C5 . 1.8647(19)
Si1 C2 . 1.8742(16)
Si2 C10 . 1.863(2)
Si2 C8 . 1.8644(19)
Si2 C9 . 1.866(2)
Si2 C7 . 1.8744(16)
C1 C2 . 1.339(2)
C1 C1 2_766 1.450(3)
C1 H1 . 0.9500
C3 H3A . 0.9800
C3 H3B . 0.9800
C3 H3C . 0.9800
C4 H4A . 0.9800
C4 H4B . 0.9800
C4 H4C . 0.9800
C5 H5A . 0.9800
C5 H5B . 0.9800
C5 H5C . 0.9800
C6 C7 . 1.350(2)
C6 C6 2_676 1.453(3)
C6 H6 . 0.9500
C8 H8A . 0.9800
C8 H8B . 0.9800
C8 H8C . 0.9800
C9 H9A . 0.9800
C9 H9B . 0.9800
C9 H9C . 0.9800
C10 H10A . 0.9800
C10 H10B . 0.9800
C10 H10C . 0.9800

loop_
_geom_hbond_atom_site_label_D
_geom_hbond_atom_site_label_H
_geom_hbond_atom_site_label_A
_geom_hbond_site_symmetry_A
_geom_hbond_distance_DH
_geom_hbond_distance_HA
_geom_hbond_distance_DA
_geom_hbond_angle_DHA
_geom_hbond_publ_flag
C1 H1 I1 2_766 0.95 2.92 3.394(2) 112 yes
C6 H6 I2 2_676 0.95 2.89 3.378(2) 113 yes

loop_
_geom_torsion_atom_site_label_1
_geom_torsion_atom_site_label_2
_geom_torsion_atom_site_label_3
_geom_torsion_atom_site_label_4
_geom_torsion_site_symmetry_1
_geom_torsion
C1 C1 C2 Si1 2_766 -178.07(17)
C1 C1 C2 I1 2_766 0.2(3)
C3 Si1 C2 C1 . -12.13(17)
C4 Si1 C2 C1 . 107.93(16)
C5 Si1 C2 C1 . -132.25(15)
C3 Si1 C2 I1 . 169.49(8)
C4 Si1 C2 I1 . -70.44(11)
C5 Si1 C2 I1 . 49.37(11)
C6 C6 C7 Si2 2_676 -176.55(18)
C6 C6 C7 I2 2_676 0.6(3)
C10 Si2 C7 C6 . -141.69(15)
C8 Si2 C7 C6 . 98.15(16)
C9 Si2 C7 C6 . -21.21(17)
C10 Si2 C7 I2 . 41.11(11)
C8 Si2 C7 I2 . -79.04(11)
C9 Si2 C7 I2 . 161.59(9)
